data_4122685
loop_
_publ_author_name
'Aguil\`a, David'
'Barrios, Leon\'i A'
'Velasco, Ver\'onica'
'Roubeau, Olivier'
'Repoll\'es, Ana'
'Alonso, Pablo J.'
'Ses\'e, Javier'
'Teat, Simon J.'
'Luis, Fernando'
'Arom\'i, Guillem'

_publ_section_title
;
 Heterodimetallic [LnLn'] Lanthanide Complexes: Toward a Chemical Design
 of Two-Qubit Molecular Spin Quantum Gates.
;
_journal_issue 40
_journal_name_full 'Journal of the American Chemical Society'
_journal_page_first 14215
_journal_paper_doi 10.1021/ja507809w
_journal_volume 136
_journal_year 2014
_chemical_formula_moiety 'C50 H32 Ce0.70 N5 O19 Y1.30, 5(C5 H5 N)'
_chemical_formula_sum 'C75 H57 Ce0.7 N10 O19 Y1.3'
_chemical_formula_weight 1615.97
_chemical_name_systematic
; 
 ? 
;
_space_group_IT_number 14
_symmetry_cell_setting monoclinic
_symmetry_space_group_name_Hall '-P 2ybc'
_symmetry_space_group_name_H-M 'P 1 21/c 1'
_atom_sites_solution_hydrogens geom
_atom_sites_solution_primary direct
_atom_sites_solution_secondary difmap
_audit_creation_method SHELXL-97
_cell_angle_alpha 90.00
_cell_angle_beta 110.535(7)
_cell_angle_gamma 90.00
_cell_formula_units_Z 4
_cell_length_a 14.4500(10)
_cell_length_b 15.867(2)
_cell_length_c 35.483(3)
_cell_measurement_reflns_used 1785
_cell_measurement_temperature 150(2)
_cell_measurement_theta_max 28.83
_cell_measurement_theta_min 2.59
_cell_volume 7618.5(13)
_computing_cell_refinement
;
 CrysAlis RED, Oxford Diffraction Ltd.,
Version 1.171.32.19
;
_computing_data_collection
;
 CrysAlis CCD, Oxford Diffraction Ltd.,
Version 1.171.32.19
;
_computing_data_reduction
;
 CrysAlis RED, Oxford Diffraction Ltd.,
Version 1.171.32.19
;
_computing_structure_refinement 'SHELXL-97 (Sheldrick, 1997)'
_computing_structure_solution 'SIR97 (Altomare, 1999)'
_diffrn_ambient_temperature 150(2)
_diffrn_detector_area_resol_mean 16.3990
_diffrn_measured_fraction_theta_full 0.998
_diffrn_measured_fraction_theta_max 0.998
_diffrn_measurement_device_type CCD
_diffrn_measurement_method 'omega scans'
_diffrn_radiation_monochromator graphite
_diffrn_radiation_source 'Enhance (Mo) X-ray Source'
_diffrn_radiation_type MoK\a
_diffrn_radiation_wavelength 0.71073
_diffrn_reflns_av_R_equivalents 0.2088
_diffrn_reflns_av_sigmaI/netI 0.1894
_diffrn_reflns_limit_h_max 14
_diffrn_reflns_limit_h_min -13
_diffrn_reflns_limit_k_max 15
_diffrn_reflns_limit_k_min -15
_diffrn_reflns_limit_l_max 32
_diffrn_reflns_limit_l_min -35
_diffrn_reflns_number 35009
_diffrn_reflns_theta_full 20.80
_diffrn_reflns_theta_max 20.81
_diffrn_reflns_theta_min 2.59
_exptl_absorpt_coefficient_mu 1.474
_exptl_absorpt_correction_T_max 0.97
_exptl_absorpt_correction_T_min 0.79
_exptl_absorpt_correction_type multi-scan
_exptl_absorpt_process_details
;
CrysAlis RED, Oxford Diffraction Ltd.,
Version 1.171.32.19 (release 28-02-2008 CrysAlis171 .NET)
(compiled Feb 28 2008,12:10:31)
Empirical absorption correction using spherical harmonics,
 implemented in SCALE3 ABSPACK scaling algorithm.
;
_exptl_crystal_colour orange
_exptl_crystal_density_diffrn 1.409
_exptl_crystal_density_method 'not measured'
_exptl_crystal_description plate
_exptl_crystal_F_000 3281
_exptl_crystal_size_max 0.16
_exptl_crystal_size_mid 0.06
_exptl_crystal_size_min 0.02
_platon_squeeze_details ' ?'
_refine_diff_density_max 0.933
_refine_diff_density_min -1.233
_refine_diff_density_rms 0.132
_refine_ls_extinction_method none
_refine_ls_goodness_of_fit_ref 1.022
_refine_ls_hydrogen_treatment constr
_refine_ls_matrix_type full
_refine_ls_number_parameters 932
_refine_ls_number_reflns 7964
_refine_ls_number_restraints 347
_refine_ls_restrained_S_all 1.008
_refine_ls_R_factor_all 0.1739
_refine_ls_R_factor_gt 0.0973
_refine_ls_shift/su_max 0.001
_refine_ls_shift/su_mean 0.000
_refine_ls_structure_factor_coef Fsqd
_refine_ls_weighting_details 'calc w=1/[\s^2^(Fo^2^)+(0.1340P)^2^+0.0000P] where P=(Fo^2^+2Fc^2^)/3'
_refine_ls_weighting_scheme calc
_refine_ls_wR_factor_gt 0.2243
_refine_ls_wR_factor_ref 0.2721
_reflns_number_gt 4105
_reflns_number_total 7964
_reflns_threshold_expression >2sigma(I)
_cod_data_source_file ja507809w_si_005.cif
_cod_data_source_block da253
_cod_depositor_comments 'Adding full bibliography for 4122684--4122688.cif.'
_cod_original_sg_symbol_H-M P21/c
_cod_original_formula_sum 'C75 H57 Ce0.70 N10 O19 Y1.30'
_cod_database_code 4122685

loop_
_symmetry_equiv_pos_as_xyz
'x, y, z'
'-x, y+1/2, -z+1/2'
'-x, -y, -z'
'x, -y-1/2, z-1/2'

loop_
_atom_site_label
_atom_site_type_symbol
_atom_site_fract_x
_atom_site_fract_y
_atom_site_fract_z
_atom_site_U_iso_or_equiv
_atom_site_adp_type
_atom_site_occupancy
_atom_site_symmetry_multiplicity
_atom_site_calc_flag
_atom_site_refinement_flags
_atom_site_disorder_assembly
_atom_site_disorder_group
Ce2 Ce 0.6778(7) 0.6781(8) 0.4489(3) 0.0365(12) Uani 0.700(4) 1 d P A 1
Y2 Y 0.665(3) 0.677(3) 0.4419(12) 0.0365(12) Uani 0.30 1 d P A 2
Y1 Y 0.58290(11) 0.51165(10) 0.36388(5) 0.0371(6) Uani 1 1 d . . .
O1 O 0.6651(9) 0.7748(7) 0.4981(4) 0.057(4) Uani 1 1 d . . .
O2 O 0.6151(9) 0.8220(8) 0.5467(4) 0.074(4) Uani 1 1 d U . .
O3 O 0.5387(8) 0.5591(6) 0.4193(3) 0.041(3) Uani 1 1 d . A .
O4 O 0.4710(8) 0.4158(6) 0.3716(3) 0.035(3) Uani 1 1 d . A .
O5 O 0.3787(8) 0.3081(7) 0.3179(3) 0.055(3) Uani 1 1 d . A .
O6 O 0.7691(8) 0.8007(6) 0.4424(4) 0.053(3) Uani 1 1 d . . .
O7 O 0.9167(9) 0.8670(8) 0.4549(4) 0.078(4) Uani 1 1 d U . .
O8 O 0.7171(9) 0.5405(7) 0.4208(3) 0.048(3) Uani 1 1 d . A .
O9 O 0.6644(8) 0.3860(7) 0.3923(3) 0.047(3) Uani 1 1 d . A .
O10 O 0.6087(9) 0.2339(7) 0.3802(4) 0.067(4) Uani 1 1 d . A .
O11 O 0.5280(8) 0.4286(6) 0.3072(4) 0.044(3) Uani 1 1 d . A .
O12 O 0.5253(9) 0.4109(7) 0.2428(4) 0.059(3) Uani 1 1 d . A .
O13 O 0.6062(8) 0.6622(7) 0.3717(4) 0.050(3) Uani 1 1 d . A .
O14 O 0.5621(8) 0.7906(7) 0.4142(3) 0.048(3) Uani 1 1 d . . .
O15 O 0.5837(8) 0.9332(7) 0.4537(4) 0.059(4) Uani 1 1 d . . .
O16 O 0.7465(10) 0.5853(7) 0.5082(4) 0.065(4) Uani 1 1 d D . .
O17 O 0.8465(13) 0.6897(13) 0.5216(6) 0.073(5) Uani 0.700(4) 1 d PDU A 1
O18 O 0.8887(14) 0.5851(15) 0.5632(6) 0.079(5) Uani 0.700(4) 1 d PDU A 1
O27 O 0.888(3) 0.651(3) 0.5333(15) 0.068(7) Uani 0.300(4) 1 d PDU A 2
O28 O 0.831(3) 0.537(3) 0.5587(13) 0.071(8) Uani 0.300(4) 1 d PDU A 2
O19 O 0.7259(7) 0.5038(6) 0.3424(3) 0.051(3) Uani 1 1 d . A .
N1 N 0.5275(9) 0.6551(8) 0.4768(4) 0.036(3) Uani 1 1 d . . .
N2 N 0.8489(11) 0.6515(10) 0.4448(4) 0.054(4) Uani 1 1 d U . .
N3 N 0.5512(9) 0.5920(8) 0.3029(4) 0.047(4) Uani 1 1 d . A .
N5 N 0.8289(19) 0.6159(18) 0.5310(8) 0.068(5) Uani 0.700(4) 1 d PDU A 1
N6 N 0.824(4) 0.602(5) 0.5376(14) 0.069(6) Uani 0.300(4) 1 d PDU A 2
N4 N 0.4018(10) 0.5790(9) 0.3361(5) 0.048(4) Uani 1 1 d . A .
C1 C 0.6100(16) 0.7719(13) 0.5176(7) 0.068(6) Uani 1 1 d . A .
C2 C 0.5320(13) 0.7039(11) 0.5081(6) 0.048(5) Uani 1 1 d . A .
C3 C 0.4650(14) 0.6953(12) 0.5276(5) 0.055(5) Uani 1 1 d . . .
H3A H 0.4658 0.7341 0.5482 0.066 Uiso 1 1 calc R A .
C4 C 0.3964(13) 0.6301(11) 0.5174(5) 0.049(5) Uani 1 1 d . A .
H4A H 0.3524 0.6210 0.5315 0.059 Uiso 1 1 calc R . .
C5 C 0.3950(12) 0.5784(10) 0.4851(5) 0.042(5) Uani 1 1 d . . .
H5A H 0.3485 0.5338 0.4764 0.050 Uiso 1 1 calc R A .
C6 C 0.4635(11) 0.5933(10) 0.4656(5) 0.035(4) Uani 1 1 d . A .
C7 C 0.4672(12) 0.5388(10) 0.4313(5) 0.037(4) Uani 1 1 d . . .
C8 C 0.3985(12) 0.4758(11) 0.4155(5) 0.047(5) Uani 1 1 d . A .
H8A H 0.3435 0.4727 0.4242 0.056 Uiso 1 1 calc R . .
C9 C 0.4050(13) 0.4152(10) 0.3868(5) 0.044(5) Uani 1 1 d . . .
C10 C 0.3242(12) 0.3511(10) 0.3728(5) 0.044(5) Uani 1 1 d . A .
C11 C 0.2567(15) 0.3355(13) 0.3927(6) 0.084(6) Uani 1 1 d U . .
H11A H 0.2622 0.3668 0.4162 0.101 Uiso 1 1 calc R A .
C12 C 0.1858(15) 0.2782(14) 0.3792(6) 0.088(5) Uani 1 1 d U A .
H12A H 0.1409 0.2705 0.3931 0.105 Uiso 1 1 calc R . .
C13 C 0.1750(15) 0.2292(14) 0.3457(6) 0.089(6) Uani 1 1 d U . .
H13A H 0.1235 0.1888 0.3362 0.107 Uiso 1 1 calc R A .
C14 C 0.2446(15) 0.2421(12) 0.3259(7) 0.085(7) Uani 1 1 d . A .
H14A H 0.2397 0.2090 0.3030 0.102 Uiso 1 1 calc R . .
C15 C 0.3207(12) 0.3027(11) 0.3396(6) 0.052(5) Uani 1 1 d . . .
C16 C 0.8614(16) 0.8040(12) 0.4500(6) 0.061(6) Uani 1 1 d U A .
C17 C 0.9102(15) 0.7191(11) 0.4537(5) 0.051(4) Uani 1 1 d U A .
C18 C 1.0115(14) 0.7084(13) 0.4621(5) 0.062(6) Uani 1 1 d . . .
H18A H 1.0538 0.7560 0.4664 0.074 Uiso 1 1 calc R A .
C19 C 1.0510(15) 0.6246(14) 0.4644(6) 0.071(6) Uani 1 1 d . A .
H19A H 1.1200 0.6153 0.4718 0.085 Uiso 1 1 calc R . .
C20 C 0.9864(14) 0.5597(12) 0.4557(6) 0.068(6) Uani 1 1 d . . .
H20A H 1.0103 0.5036 0.4567 0.082 Uiso 1 1 calc R A .
C21 C 0.8841(15) 0.5738(12) 0.4450(5) 0.059(5) Uani 1 1 d . A .
C22 C 0.8044(14) 0.5107(12) 0.4318(5) 0.044(5) Uani 1 1 d . . .
C23 C 0.8270(12) 0.4277(11) 0.4298(5) 0.050(5) Uani 1 1 d . A .
H23A H 0.8945 0.4116 0.4403 0.060 Uiso 1 1 calc R . .
C24 C 0.7529(13) 0.3621(11) 0.4124(5) 0.043(5) Uani 1 1 d . . .
C25 C 0.7784(12) 0.2728(11) 0.4172(5) 0.039(4) Uani 1 1 d . A .
C26 C 0.8739(15) 0.2414(11) 0.4380(6) 0.064(6) Uani 1 1 d . . .
H26A H 0.9264 0.2801 0.4496 0.077 Uiso 1 1 calc R A .
C27 C 0.8929(16) 0.1576(14) 0.4420(6) 0.072(6) Uani 1 1 d . A .
H27A H 0.9585 0.1386 0.4556 0.086 Uiso 1 1 calc R . .
C28 C 0.8183(17) 0.0999(12) 0.4264(6) 0.065(6) Uani 1 1 d . . .
H28A H 0.8317 0.0413 0.4300 0.078 Uiso 1 1 calc R A .
C29 C 0.7262(14) 0.1271(13) 0.4061(6) 0.060(5) Uani 1 1 d U A .
H29A H 0.6754 0.0867 0.3947 0.072 Uiso 1 1 calc R . .
C30 C 0.7023(14) 0.2130(11) 0.4009(6) 0.049(5) Uani 1 1 d . . .
C31 C 0.5291(12) 0.4533(11) 0.2733(7) 0.050(5) Uani 1 1 d . . .
C32 C 0.5291(12) 0.5493(10) 0.2684(6) 0.045(5) Uani 1 1 d . A .
C33 C 0.5101(13) 0.5869(10) 0.2310(6) 0.055(5) Uani 1 1 d . . .
H33A H 0.4953 0.5546 0.2071 0.066 Uiso 1 1 calc R A .
C34 C 0.5139(13) 0.6767(12) 0.2308(6) 0.065(6) Uani 1 1 d U A .
H34A H 0.5023 0.7060 0.2062 0.077 Uiso 1 1 calc R . .
C35 C 0.5348(11) 0.7212(11) 0.2665(5) 0.048(5) Uani 1 1 d U . .
H35A H 0.5359 0.7810 0.2664 0.057 Uiso 1 1 calc R A .
C36 C 0.5539(10) 0.6774(10) 0.3023(5) 0.032(4) Uani 1 1 d U A .
C37 C 0.5743(11) 0.7121(11) 0.3436(6) 0.041(5) Uani 1 1 d . . .
C38 C 0.5467(11) 0.7947(11) 0.3458(5) 0.048(5) Uani 1 1 d . A .
H38A H 0.5299 0.8290 0.3224 0.058 Uiso 1 1 calc R . .
C39 C 0.5428(11) 0.8296(11) 0.3819(6) 0.046(5) Uani 1 1 d U A .
C40 C 0.5041(12) 0.9187(10) 0.3829(6) 0.043(5) Uani 1 1 d . . .
C41 C 0.4431(15) 0.9583(13) 0.3468(7) 0.072(6) Uani 1 1 d . A .
H41A H 0.4286 0.9298 0.3219 0.086 Uiso 1 1 calc R . .
C42 C 0.4049(15) 1.0373(12) 0.3476(6) 0.067(6) Uani 1 1 d . . .
H42A H 0.3620 1.0617 0.3233 0.081 Uiso 1 1 calc R A .
C43 C 0.4274(12) 1.0805(11) 0.3822(7) 0.052(5) Uani 1 1 d . A .
H43A H 0.4017 1.1356 0.3823 0.062 Uiso 1 1 calc R . .
C44 C 0.4881(12) 1.0445(11) 0.4176(7) 0.055(5) Uani 1 1 d . . .
H44A H 0.5032 1.0750 0.4421 0.066 Uiso 1 1 calc R A .
C45 C 0.5275(11) 0.9643(10) 0.4182(6) 0.038(4) Uani 1 1 d . A .
C46 C 0.3296(15) 0.5401(11) 0.3044(5) 0.056(5) Uani 1 1 d . . .
H46A H 0.3455 0.4883 0.2947 0.067 Uiso 1 1 calc R A .
C47 C 0.2374(14) 0.5717(13) 0.2865(6) 0.073(7) Uani 1 1 d . A .
H47A H 0.1913 0.5425 0.2644 0.087 Uiso 1 1 calc R . .
C48 C 0.2096(14) 0.6464(15) 0.3000(8) 0.089(8) Uani 1 1 d . . .
H48A H 0.1456 0.6701 0.2881 0.107 Uiso 1 1 calc R A .
C49 C 0.2833(17) 0.6841(15) 0.3326(7) 0.090(7) Uani 1 1 d . A .
H49A H 0.2692 0.7362 0.3426 0.107 Uiso 1 1 calc R . .
C50 C 0.3766(12) 0.6480(11) 0.3510(5) 0.041(4) Uani 1 1 d . . .
H50A H 0.4223 0.6735 0.3743 0.049 Uiso 1 1 calc R A .
N1S N 0.3170(12) 0.8828(11) 0.4939(5) 0.091(4) Uani 1 1 d U . .
C1S C 0.2540(14) 0.8146(13) 0.4849(7) 0.081(4) Uani 1 1 d U . .
H1SA H 0.2224 0.8007 0.5035 0.097 Uiso 1 1 calc R . .
C2S C 0.2346(15) 0.7680(14) 0.4533(7) 0.084(4) Uani 1 1 d U . .
H2SA H 0.1899 0.7220 0.4485 0.100 Uiso 1 1 calc R . .
C3S C 0.2784(15) 0.7867(14) 0.4284(7) 0.090(4) Uani 1 1 d U . .
H3SA H 0.2606 0.7576 0.4034 0.109 Uiso 1 1 calc R . .
C4S C 0.3453(17) 0.8434(14) 0.4365(7) 0.100(4) Uani 1 1 d U . .
H4SA H 0.3844 0.8465 0.4199 0.121 Uiso 1 1 calc R . .
C5S C 0.3652(16) 0.9016(14) 0.4682(7) 0.096(4) Uani 1 1 d U . .
H5SA H 0.4076 0.9489 0.4713 0.115 Uiso 1 1 calc R . .
N2S N 0.2070(13) 0.8478(11) 0.1718(6) 0.086(4) Uani 1 1 d U . .
C6S C 0.2700(16) 0.7971(14) 0.1946(7) 0.087(5) Uani 1 1 d U . .
H6SA H 0.3360 0.8163 0.2070 0.104 Uiso 1 1 calc R . .
C7S C 0.2476(16) 0.7128(14) 0.2027(7) 0.098(5) Uani 1 1 d U . .
H7SA H 0.2975 0.6789 0.2209 0.117 Uiso 1 1 calc R . .
C8S C 0.1597(16) 0.6823(15) 0.1854(7) 0.106(5) Uani 1 1 d U . .
H8SA H 0.1422 0.6276 0.1915 0.127 Uiso 1 1 calc R . .
C9S C 0.0940(16) 0.7331(16) 0.1579(8) 0.107(5) Uani 1 1 d U . .
H9SA H 0.0314 0.7115 0.1417 0.128 Uiso 1 1 calc R . .
C10S C 0.1178(16) 0.8156(15) 0.1535(7) 0.097(5) Uani 1 1 d U . .
H10A H 0.0678 0.8512 0.1364 0.117 Uiso 1 1 calc R . .
N3S N 0.2248(14) 0.0856(13) 0.4507(7) 0.107(5) Uani 1 1 d U . .
C11S C 0.1832(16) 0.0737(14) 0.4758(7) 0.090(5) Uani 1 1 d U . .
H11B H 0.2033 0.1060 0.4999 0.108 Uiso 1 1 calc R . .
C12S C 0.1071(14) 0.0135(13) 0.4691(7) 0.082(4) Uani 1 1 d U . .
H12B H 0.0801 0.0008 0.4893 0.098 Uiso 1 1 calc R . .
C13S C 0.0743(14) -0.0255(14) 0.4330(7) 0.082(4) Uani 1 1 d U . .
H13B H 0.0203 -0.0638 0.4264 0.098 Uiso 1 1 calc R . .
C14S C 0.1200(16) -0.0088(15) 0.4067(7) 0.099(5) Uani 1 1 d U . .
H14B H 0.0931 -0.0338 0.3808 0.119 Uiso 1 1 calc R . .
C15S C 0.1985(17) 0.0392(16) 0.4136(7) 0.105(5) Uani 1 1 d U . .
H15A H 0.2345 0.0428 0.3958 0.126 Uiso 1 1 calc R . .
N4S N 0.745(2) 0.8719(16) 0.2753(7) 0.254(10) Uani 1 1 d GU . .
C16S C 0.7101(13) 0.9031(19) 0.3044(9) 0.254(10) Uani 1 1 d GU . .
H16A H 0.6428 0.8953 0.3015 0.305 Uiso 1 1 calc R . .
C17S C 0.774(2) 0.946(2) 0.3377(8) 0.257(10) Uani 1 1 d GU . .
H17A H 0.7498 0.9669 0.3576 0.309 Uiso 1 1 calc R . .
C18S C 0.872(2) 0.9569(17) 0.3418(7) 0.260(10) Uani 1 1 d GU . .
H18B H 0.9156 0.9860 0.3646 0.312 Uiso 1 1 calc R . .
C19S C 0.9071(13) 0.9258(19) 0.3127(10) 0.259(10) Uani 1 1 d GU . .
H19B H 0.9744 0.9335 0.3156 0.311 Uiso 1 1 calc R . .
C20S C 0.844(2) 0.8832(19) 0.2795(8) 0.257(10) Uani 1 1 d GU . .
H20B H 0.8674 0.8619 0.2596 0.308 Uiso 1 1 calc R . .
N5S N 0.8888(16) 0.5991(18) 0.3543(6) 0.162(10) Uiso 1 1 d G . .
C21S C 0.8875(17) 0.6866(18) 0.3516(7) 0.32(3) Uiso 1 1 d G . .
H21A H 0.8275 0.7165 0.3468 0.387 Uiso 1 1 calc R . .
C22S C 0.974(2) 0.7302(12) 0.3559(7) 0.238(19) Uiso 1 1 d G . .
H22A H 0.9731 0.7900 0.3540 0.286 Uiso 1 1 calc R . .
C23S C 1.0618(17) 0.687(2) 0.3628(6) 0.174(13) Uiso 1 1 d G . .
H23B H 1.1209 0.7164 0.3658 0.209 Uiso 1 1 calc R . .
C24S C 1.0631(15) 0.599(2) 0.3655(7) 0.236(19) Uiso 1 1 d G . .
H24A H 1.1231 0.5692 0.3703 0.284 Uiso 1 1 calc R . .
C25S C 0.977(2) 0.5554(12) 0.3613(7) 0.26(2) Uiso 1 1 d G . .
H25A H 0.9775 0.4957 0.3631 0.310 Uiso 1 1 calc R . .

loop_
_atom_site_aniso_label
_atom_site_aniso_U_11
_atom_site_aniso_U_22
_atom_site_aniso_U_33
_atom_site_aniso_U_23
_atom_site_aniso_U_13
_atom_site_aniso_U_12
Ce2 0.046(3) 0.0270(9) 0.040(4) -0.006(2) 0.019(2) -0.0067(19)
Y2 0.046(3) 0.0270(9) 0.040(4) -0.006(2) 0.019(2) -0.0067(19)
Y1 0.0461(11) 0.0272(10) 0.0409(12) -0.0020(8) 0.0188(9) -0.0025(8)
O1 0.059(9) 0.057(9) 0.055(9) 0.009(7) 0.019(7) -0.020(7)
O2 0.081(7) 0.061(7) 0.079(8) -0.026(6) 0.027(6) -0.014(6)
O3 0.045(7) 0.036(7) 0.045(7) 0.012(6) 0.018(6) -0.007(6)
O4 0.058(8) 0.036(7) 0.022(7) 0.001(5) 0.028(6) -0.005(6)
O5 0.069(8) 0.057(8) 0.059(9) -0.026(6) 0.046(7) -0.010(6)
O6 0.060(8) 0.027(7) 0.081(10) 0.003(6) 0.035(7) 0.003(6)
O7 0.083(7) 0.061(7) 0.099(8) -0.002(6) 0.043(6) -0.015(6)
O8 0.058(8) 0.040(8) 0.050(8) 0.013(6) 0.024(7) 0.015(6)
O9 0.048(8) 0.051(8) 0.043(8) 0.006(6) 0.018(6) -0.002(6)
O10 0.053(9) 0.045(8) 0.101(11) -0.011(7) 0.027(8) -0.011(7)
O11 0.064(8) 0.029(7) 0.040(8) 0.007(6) 0.020(7) 0.006(6)
O12 0.104(10) 0.019(7) 0.055(9) -0.011(7) 0.030(8) -0.010(7)
O13 0.049(7) 0.037(8) 0.064(9) 0.012(7) 0.021(7) 0.003(6)
O14 0.073(8) 0.038(7) 0.042(8) 0.002(6) 0.031(7) 0.001(6)
O15 0.062(8) 0.042(8) 0.050(9) -0.006(7) -0.010(7) 0.007(6)
O16 0.073(9) 0.046(8) 0.091(11) -0.007(7) 0.046(8) -0.012(7)
O17 0.052(10) 0.105(14) 0.064(10) 0.003(9) 0.024(8) 0.019(9)
O18 0.055(11) 0.119(14) 0.059(11) 0.006(10) 0.013(9) 0.042(10)
O27 0.043(14) 0.108(18) 0.058(14) 0.006(13) 0.022(13) 0.031(12)
O28 0.053(16) 0.102(18) 0.058(15) 0.010(12) 0.019(13) 0.033(13)
O19 0.062(7) 0.037(7) 0.058(8) -0.003(6) 0.025(6) -0.012(6)
N1 0.042(9) 0.025(8) 0.053(10) 0.001(8) 0.031(8) -0.012(7)
N2 0.079(10) 0.046(10) 0.035(8) -0.013(7) 0.017(8) -0.009(7)
N3 0.051(9) 0.035(10) 0.059(11) -0.027(8) 0.026(8) -0.013(7)
N5 0.051(10) 0.105(14) 0.052(10) 0.012(9) 0.025(9) 0.032(9)
N6 0.051(11) 0.105(15) 0.055(11) 0.009(10) 0.025(10) 0.029(10)
N4 0.071(11) 0.033(10) 0.053(11) -0.005(8) 0.038(9) 0.000(8)
C1 0.072(16) 0.056(15) 0.062(17) -0.009(13) 0.007(13) -0.010(13)
C2 0.057(13) 0.027(11) 0.065(15) 0.011(10) 0.030(12) 0.017(10)
C3 0.067(13) 0.059(15) 0.038(12) 0.005(10) 0.017(11) 0.022(12)
C4 0.063(13) 0.048(12) 0.048(13) -0.002(10) 0.032(10) -0.021(11)
C5 0.047(11) 0.040(11) 0.033(12) -0.002(9) 0.006(9) -0.001(9)
C6 0.033(10) 0.031(11) 0.046(12) -0.003(9) 0.018(9) 0.005(9)
C7 0.039(11) 0.034(11) 0.045(12) 0.014(10) 0.024(10) 0.013(9)
C8 0.039(10) 0.062(13) 0.040(12) -0.013(10) 0.013(9) -0.017(10)
C9 0.062(13) 0.031(11) 0.031(12) -0.012(9) 0.005(10) -0.008(10)
C10 0.053(12) 0.036(11) 0.039(12) -0.019(9) 0.013(10) -0.018(9)
C11 0.091(12) 0.102(14) 0.078(12) -0.055(9) 0.055(11) -0.059(9)
C12 0.089(11) 0.108(13) 0.086(12) -0.054(9) 0.057(10) -0.062(9)
C13 0.091(12) 0.107(14) 0.086(13) -0.056(9) 0.052(11) -0.066(10)
C14 0.079(15) 0.050(14) 0.13(2) -0.025(14) 0.047(15) -0.026(13)
C15 0.040(12) 0.035(12) 0.067(15) 0.007(11) 0.003(11) 0.010(10)
C16 0.069(9) 0.059(9) 0.061(9) 0.008(7) 0.029(8) -0.017(8)
C17 0.071(12) 0.043(10) 0.041(10) -0.013(8) 0.021(9) -0.003(7)
C18 0.065(15) 0.069(16) 0.045(13) -0.008(11) 0.010(11) -0.009(12)
C19 0.056(13) 0.076(17) 0.081(16) 0.004(13) 0.025(12) 0.000(14)
C20 0.046(13) 0.046(14) 0.097(17) -0.002(12) 0.006(11) -0.004(11)
C21 0.070(16) 0.049(14) 0.054(14) -0.013(11) 0.018(11) -0.007(12)
C22 0.052(13) 0.042(13) 0.026(11) -0.011(9) 0.000(9) -0.006(11)
C23 0.038(11) 0.046(13) 0.057(13) -0.014(10) 0.007(9) -0.013(10)
C24 0.047(12) 0.038(12) 0.038(12) 0.024(9) 0.008(9) 0.024(11)
C25 0.037(11) 0.048(13) 0.025(11) 0.005(9) 0.004(8) 0.007(11)
C26 0.086(16) 0.033(13) 0.085(16) 0.003(11) 0.045(13) 0.029(11)
C27 0.082(16) 0.061(16) 0.067(15) -0.011(12) 0.019(12) 0.045(14)
C28 0.111(18) 0.037(13) 0.047(14) 0.016(11) 0.028(13) 0.020(14)
C29 0.062(9) 0.055(9) 0.064(9) 0.015(8) 0.022(7) 0.015(8)
C30 0.051(13) 0.043(13) 0.065(14) 0.007(11) 0.036(11) 0.010(11)
C31 0.040(11) 0.031(12) 0.071(17) -0.016(12) 0.009(11) -0.006(9)
C32 0.049(11) 0.027(11) 0.066(15) 0.012(11) 0.028(10) -0.003(9)
C33 0.096(15) 0.022(11) 0.046(13) 0.002(9) 0.024(11) 0.006(10)
C34 0.081(9) 0.051(9) 0.061(9) 0.010(8) 0.023(7) 0.003(8)
C35 0.057(8) 0.034(8) 0.051(9) -0.005(7) 0.019(7) 0.002(7)
C36 0.037(7) 0.021(7) 0.042(8) -0.009(7) 0.020(6) 0.002(6)
C37 0.034(11) 0.032(12) 0.071(15) -0.022(11) 0.034(10) -0.013(9)
C38 0.058(12) 0.048(13) 0.051(13) 0.000(10) 0.035(10) 0.010(10)
C39 0.046(8) 0.035(8) 0.059(9) -0.007(8) 0.019(7) -0.003(7)
C40 0.051(11) 0.028(11) 0.046(13) -0.005(11) 0.010(10) -0.003(9)
C41 0.100(16) 0.067(16) 0.072(17) -0.025(13) 0.058(15) 0.000(13)
C42 0.113(17) 0.031(13) 0.070(17) -0.003(12) 0.048(14) 0.020(12)
C43 0.039(11) 0.034(12) 0.087(17) 0.001(13) 0.028(12) 0.010(9)
C44 0.044(11) 0.039(13) 0.088(17) -0.013(12) 0.028(12) 0.000(10)
C45 0.030(10) 0.025(11) 0.060(14) -0.013(10) 0.017(10) 0.009(9)
C46 0.087(16) 0.045(13) 0.039(13) -0.015(11) 0.025(12) 0.001(12)
C47 0.041(13) 0.082(17) 0.086(17) -0.024(13) 0.011(12) 0.028(12)
C48 0.038(13) 0.11(2) 0.12(2) 0.017(17) 0.021(14) 0.042(13)
C49 0.083(18) 0.087(18) 0.092(19) 0.005(15) 0.021(15) 0.015(16)
C50 0.041(12) 0.045(13) 0.035(11) 0.004(10) 0.011(9) 0.006(9)
N1S 0.092(10) 0.085(10) 0.103(10) -0.015(8) 0.043(7) -0.024(7)
C1S 0.075(9) 0.076(10) 0.095(11) -0.007(8) 0.034(8) -0.012(7)
C2S 0.075(10) 0.075(10) 0.108(11) -0.015(8) 0.040(8) -0.013(8)
C3S 0.088(10) 0.084(10) 0.110(11) -0.035(8) 0.047(8) -0.033(7)
C4S 0.107(10) 0.093(11) 0.111(11) -0.037(8) 0.051(8) -0.048(8)
C5S 0.106(10) 0.089(10) 0.105(11) -0.032(8) 0.051(8) -0.043(8)
N2S 0.069(9) 0.087(9) 0.111(11) 0.010(8) 0.043(8) -0.019(7)
C6S 0.068(9) 0.089(10) 0.108(11) 0.010(9) 0.036(8) -0.024(7)
C7S 0.075(9) 0.092(10) 0.121(12) 0.019(9) 0.028(8) -0.028(8)
C8S 0.080(10) 0.097(10) 0.129(12) 0.027(9) 0.024(9) -0.034(8)
C9S 0.077(9) 0.105(11) 0.130(12) 0.028(9) 0.024(8) -0.032(7)
C10S 0.071(8) 0.097(10) 0.124(12) 0.022(9) 0.032(8) -0.020(8)
N3S 0.094(9) 0.097(10) 0.112(12) 0.003(8) 0.016(8) -0.034(8)
C11S 0.070(10) 0.081(10) 0.103(11) -0.018(9) 0.011(8) 0.009(7)
C12S 0.067(9) 0.080(11) 0.097(11) 0.006(8) 0.028(8) 0.016(7)
C13S 0.062(9) 0.082(10) 0.103(11) -0.001(8) 0.030(8) -0.017(7)
C14S 0.086(10) 0.117(11) 0.095(11) -0.008(9) 0.033(8) -0.038(8)
C15S 0.096(10) 0.123(11) 0.100(11) 0.008(9) 0.040(8) -0.044(8)
N4S 0.170(15) 0.32(2) 0.23(2) -0.053(18) 0.011(15) -0.077(18)
C16S 0.167(15) 0.32(2) 0.23(2) -0.053(18) 0.013(15) -0.083(18)
C17S 0.170(16) 0.32(2) 0.24(2) -0.062(18) 0.016(15) -0.084(19)
C18S 0.168(15) 0.33(2) 0.24(2) -0.064(18) 0.012(16) -0.081(19)
C19S 0.166(15) 0.32(2) 0.24(2) -0.057(19) 0.014(15) -0.074(18)
C20S 0.172(16) 0.32(2) 0.23(2) -0.054(18) 0.015(15) -0.071(19)

loop_
_atom_type_symbol
_atom_type_description
_atom_type_scat_dispersion_real
_atom_type_scat_dispersion_imag
_atom_type_scat_source
C C 0.0033 0.0016 'International Tables Vol C Tables 4.2.6.8 and 6.1.1.4'
H H 0.0000 0.0000 'International Tables Vol C Tables 4.2.6.8 and 6.1.1.4'
Ce Ce -0.2486 2.6331 'International Tables Vol C Tables 4.2.6.8 and 6.1.1.4'
N N 0.0061 0.0033 'International Tables Vol C Tables 4.2.6.8 and 6.1.1.4'
O O 0.0106 0.0060 'International Tables Vol C Tables 4.2.6.8 and 6.1.1.4'
Y Y -2.7962 3.5667 'International Tables Vol C Tables 4.2.6.8 and 6.1.1.4'

loop_
_geom_angle_atom_site_label_1
_geom_angle_atom_site_label_2
_geom_angle_atom_site_label_3
_geom_angle
O1 Ce2 O6 74.5(5)
O1 Ce2 O14 71.6(5)
O6 Ce2 O14 70.4(5)
O1 Ce2 O16 82.6(5)
O6 Ce2 O16 119.5(5)
O14 Ce2 O16 149.0(7)
O1 Ce2 O8 157.8(6)
O6 Ce2 O8 116.9(6)
O14 Ce2 O8 129.3(5)
O16 Ce2 O8 75.2(5)
O1 Ce2 N2 118.1(5)
O6 Ce2 N2 63.6(5)
O14 Ce2 N2 126.3(7)
O16 Ce2 N2 80.9(5)
O8 Ce2 N2 59.0(5)
O1 Ce2 O13 137.4(6)
O6 Ce2 O13 90.4(5)
O14 Ce2 O13 65.8(4)
O16 Ce2 O13 137.6(6)
O8 Ce2 O13 64.0(4)
N2 Ce2 O13 87.7(5)
O1 Ce2 O3 120.0(6)
O6 Ce2 O3 153.0(5)
O14 Ce2 O3 91.8(4)
O16 Ce2 O3 86.3(5)
O8 Ce2 O3 58.9(4)
N2 Ce2 O3 117.9(6)
O13 Ce2 O3 63.3(4)
O1 Ce2 N1 62.7(5)
O6 Ce2 N1 132.8(6)
O14 Ce2 N1 77.8(5)
O16 Ce2 N1 75.1(5)
O8 Ce2 N1 110.2(6)
N2 Ce2 N1 155.7(6)
O13 Ce2 N1 107.5(5)
O3 Ce2 N1 57.5(5)
O1 Ce2 O17 63.8(5)
O6 Ce2 O17 73.2(5)
O14 Ce2 O17 128.1(7)
O16 Ce2 O17 46.5(5)
O8 Ce2 O17 99.9(6)
N2 Ce2 O17 61.8(5)
O13 Ce2 O17 149.3(7)
O3 Ce2 O17 132.8(7)
N1 Ce2 O17 102.5(6)
O1 Ce2 Y1 155.8(5)
O6 Ce2 Y1 122.2(5)
O14 Ce2 Y1 96.5(3)
O16 Ce2 Y1 100.6(5)
O8 Ce2 Y1 34.8(3)
N2 Ce2 Y1 86.0(4)
O13 Ce2 Y1 37.5(3)
O3 Ce2 Y1 37.5(3)
N1 Ce2 Y1 94.7(4)
O17 Ce2 Y1 134.5(6)
O14 Y2 O13 71.8(12)
O14 Y2 O6 71.4(15)
O13 Y2 O6 94.5(19)
O14 Y2 O8 139.8(17)
O13 Y2 O8 68.3(13)
O6 Y2 O8 116(2)
O14 Y2 O1 71.3(15)
O13 Y2 O1 143(2)
O6 Y2 O1 70.8(13)
O8 Y2 O1 148.7(19)
O14 Y2 O3 99.1(15)
O13 Y2 O3 68.9(11)
O6 Y2 O3 163.1(19)
O8 Y2 O3 61.7(12)
O1 Y2 O3 120(2)
O14 Y2 N2 128(2)
O13 Y2 N2 90.6(18)
O6 Y2 N2 61.3(12)
O8 Y2 N2 58.4(12)
O1 Y2 N2 109.7(14)
O3 Y2 N2 120(2)
O14 Y2 O16 145(2)
O13 Y2 O16 140(2)
O6 Y2 O16 110.2(13)
O8 Y2 O16 72.9(14)
O1 Y2 O16 76.2(12)
O3 Y2 O16 85.7(16)
N2 Y2 O16 75.9(12)
O14 Y2 N1 80.2(16)
O13 Y2 N1 115.1(16)
O6 Y2 N1 130(2)
O8 Y2 N1 112(2)
O1 Y2 N1 61.0(13)
O3 Y2 N1 59.3(12)
N2 Y2 N1 148.1(18)
O16 Y2 N1 72.3(14)
O14 Y2 Y1 104.2(11)
O13 Y2 Y1 39.9(8)
O6 Y2 Y1 127.2(18)
O8 Y2 Y1 37.8(6)
O1 Y2 Y1 160.0(19)
O3 Y2 Y1 40.1(7)
N2 Y2 Y1 88.6(14)
O16 Y2 Y1 101.7(15)
N1 Y2 Y1 99.2(13)
O11 Y1 O8 143.8(4)
O11 Y1 O4 71.7(4)
O8 Y1 O4 115.9(4)
O11 Y1 O9 81.8(4)
O8 Y1 O9 69.6(4)
O4 Y1 O9 69.9(4)
O11 Y1 O3 142.2(4)
O8 Y1 O3 66.5(4)
O4 Y1 O3 73.1(3)
O9 Y1 O3 98.7(3)
O11 Y1 N3 67.6(4)
O8 Y1 N3 121.2(4)
O4 Y1 N3 122.3(4)
O9 Y1 N3 137.8(4)
O3 Y1 N3 123.3(4)
O11 Y1 O13 131.2(4)
O8 Y1 O13 70.2(4)
O4 Y1 O13 135.6(4)
O9 Y1 O13 139.4(4)
O3 Y1 O13 70.2(4)
N3 Y1 O13 63.6(4)
O11 Y1 O19 76.6(4)
O8 Y1 O19 74.9(4)
O4 Y1 O19 135.1(4)
O9 Y1 O19 74.9(3)
O3 Y1 O19 140.5(4)
N3 Y1 O19 70.3(4)
O13 Y1 O19 89.3(4)
O11 Y1 N4 85.1(4)
O8 Y1 N4 131.1(4)
O4 Y1 N4 70.8(4)
O9 Y1 N4 140.7(4)
O3 Y1 N4 70.6(4)
N3 Y1 N4 66.8(4)
O13 Y1 N4 74.1(4)
O19 Y1 N4 137.0(4)
O11 Y1 Y2 169.6(8)
O8 Y1 Y2 41.5(8)
O4 Y1 Y2 115.6(9)
O9 Y1 Y2 107.4(8)
O3 Y1 Y2 42.9(9)
N3 Y1 Y2 102.0(9)
O13 Y1 Y2 38.4(8)
O19 Y1 Y2 100.7(9)
N4 Y1 Y2 90.4(8)
O11 Y1 Ce2 171.5(3)
O8 Y1 Ce2 39.0(3)
O4 Y1 Ce2 115.3(3)
O9 Y1 Ce2 104.8(3)
O3 Y1 Ce2 43.1(3)
N3 Y1 Ce2 104.0(4)
O13 Y1 Ce2 40.5(3)
O19 Y1 Ce2 99.8(3)
N4 Y1 Ce2 92.7(4)
Y2 Y1 Ce2 2.6(9)
C1 O1 Ce2 128.5(13)
C1 O1 Y2 126.9(17)
C7 O3 Y1 132.0(10)
C7 O3 Y2 130.6(16)
Y1 O3 Y2 97.0(12)
C7 O3 Ce2 128.6(11)
Y1 O3 Ce2 99.4(5)
C9 O4 Y1 136.9(10)
C16 O6 Ce2 125.8(12)
C16 O6 Y2 128.9(16)
C22 O8 Y1 129.4(10)
C22 O8 Y2 127.0(14)
Y1 O8 Y2 100.7(9)
C22 O8 Ce2 122.0(11)
Y1 O8 Ce2 106.2(5)
C24 O9 Y1 137.6(10)
C31 O11 Y1 122.4(11)
C37 O13 Y2 133.9(17)
C37 O13 Y1 123.0(11)
Y2 O13 Y1 101.7(14)
C37 O13 Ce2 134.2(11)
Y1 O13 Ce2 101.9(5)
C39 O14 Y2 132.8(17)
C39 O14 Ce2 135.6(11)
N6 O16 Ce2 124(2)
N5 O16 Ce2 108.6(12)
N6 O16 Y2 127(3)
N5 O16 Y2 112.2(15)
N5 O17 Ce2 89.5(15)
C6 N1 C2 120.7(14)
C6 N1 Y2 120.6(14)
C2 N1 Y2 118.5(14)
C6 N1 Ce2 124.1(11)
C2 N1 Ce2 114.4(11)
C21 N2 C17 120.8(16)
C21 N2 Ce2 121.8(13)
C17 N2 Ce2 115.0(12)
C21 N2 Y2 121.0(17)
C17 N2 Y2 117.0(16)
C32 N3 C36 119.4(15)
C32 N3 Y1 117.6(11)
C36 N3 Y1 122.9(11)
O18 N5 O17 117(2)
O18 N5 O16 128(2)
O17 N5 O16 114.4(19)
O27 N6 O28 132(6)
O27 N6 O16 120(4)
O28 N6 O16 100(4)
C50 N4 C46 117.4(15)
C50 N4 Y1 123.7(12)
C46 N4 Y1 118.8(11)
O1 C1 O2 124(2)
O1 C1 C2 118.9(19)
O2 C1 C2 117(2)
N1 C2 C3 121.4(17)
N1 C2 C1 114.5(17)
C3 C2 C1 123.9(19)
C2 C3 C4 120.2(17)
C2 C3 H3A 119.9
C4 C3 H3A 119.9
C3 C4 C5 117.0(16)
C3 C4 H4A 121.5
C5 C4 H4A 121.5
C4 C5 C6 119.3(15)
C4 C5 H5A 120.3
C6 C5 H5A 120.3
N1 C6 C5 121.2(15)
N1 C6 C7 116.9(15)
C5 C6 C7 121.9(16)
O3 C7 C8 126.3(15)
O3 C7 C6 112.5(15)
C8 C7 C6 121.3(15)
C7 C8 C9 124.0(16)
C7 C8 H8A 118.0
C9 C8 H8A 118.0
O4 C9 C8 123.6(15)
O4 C9 C10 119.1(15)
C8 C9 C10 117.1(17)
C15 C10 C11 120.0(16)
C15 C10 C9 116.7(16)
C11 C10 C9 123.3(16)
C12 C11 C10 121.4(18)
C12 C11 H11A 119.3
C10 C11 H11A 119.3
C11 C12 C13 122.3(19)
C11 C12 H12A 118.9
C13 C12 H12A 118.9
C12 C13 C14 117.1(18)
C12 C13 H13A 121.4
C14 C13 H13A 121.4
C15 C14 C13 122(2)
C15 C14 H14A 119.1
C13 C14 H14A 119.1
O5 C15 C10 127.8(16)
O5 C15 C14 114.7(18)
C10 C15 C14 117.4(19)
O7 C16 O6 129.5(19)
O7 C16 C17 116.5(19)
O6 C16 C17 114.0(17)
N2 C17 C18 120.3(17)
N2 C17 C16 116.1(17)
C18 C17 C16 123.4(19)
C17 C18 C19 119.3(18)
C17 C18 H18A 120.4
C19 C18 H18A 120.4
C20 C19 C18 117.7(18)
C20 C19 H19A 121.2
C18 C19 H19A 121.2
C19 C20 C21 121.0(19)
C19 C20 H20A 119.5
C21 C20 H20A 119.5
N2 C21 C20 120.8(18)
N2 C21 C22 111.8(17)
C20 C21 C22 127.4(19)
O8 C22 C23 124.8(16)
O8 C22 C21 115.2(17)
C23 C22 C21 119.8(18)
C22 C23 C24 123.7(16)
C22 C23 H23A 118.1
C24 C23 H23A 118.1
O9 C24 C25 120.9(16)
O9 C24 C23 117.6(15)
C25 C24 C23 121.6(15)
C26 C25 C30 117.1(16)
C26 C25 C24 124.4(16)
C30 C25 C24 118.4(15)
C27 C26 C25 121.8(19)
C27 C26 H26A 119.1
C25 C26 H26A 119.1
C26 C27 C28 120.7(19)
C26 C27 H27A 119.7
C28 C27 H27A 119.7
C29 C28 C27 119.5(18)
C29 C28 H28A 120.3
C27 C28 H28A 120.3
C28 C29 C30 122(2)
C28 C29 H29A 118.9
C30 C29 H29A 118.9
O10 C30 C29 117.9(17)
O10 C30 C25 123.5(15)
C29 C30 C25 118.6(17)
O12 C31 O11 129.6(17)
O12 C31 C32 115.7(19)
O11 C31 C32 114.5(17)
N3 C32 C33 124.1(15)
N3 C32 C31 114.1(17)
C33 C32 C31 121.8(18)
C32 C33 C34 116.1(16)
C32 C33 H33A 122.0
C34 C33 H33A 122.0
C35 C34 C33 119.9(17)
C35 C34 H34A 120.1
C33 C34 H34A 120.1
C36 C35 C34 119.5(16)
C36 C35 H35A 120.3
C34 C35 H35A 120.3
N3 C36 C35 121.1(14)
N3 C36 C37 110.5(15)
C35 C36 C37 128.4(15)
O13 C37 C38 126.7(17)
O13 C37 C36 116.6(15)
C38 C37 C36 116.4(18)
C37 C38 C39 121.9(17)
C37 C38 H38A 119.1
C39 C38 H38A 119.1
O14 C39 C38 124.9(16)
O14 C39 C40 113.9(16)
C38 C39 C40 121.0(17)
C45 C40 C41 117.5(16)
C45 C40 C39 122.1(16)
C41 C40 C39 120.4(17)
C42 C41 C40 120.9(18)
C42 C41 H41A 119.6
C40 C41 H41A 119.6
C43 C42 C41 121(2)
C43 C42 H42A 119.5
C41 C42 H42A 119.5
C42 C43 C44 119.6(17)
C42 C43 H43A 120.2
C44 C43 H43A 120.2
C43 C44 C45 121.2(18)
C43 C44 H44A 119.4
C45 C44 H44A 119.4
O15 C45 C40 122.5(15)
O15 C45 C44 117.6(16)
C40 C45 C44 119.8(17)
C47 C46 N4 123.6(17)
C47 C46 H46A 118.2
N4 C46 H46A 118.2
C46 C47 C48 120.5(19)
C46 C47 H47A 119.7
C48 C47 H47A 119.7
C47 C48 C49 114.9(18)
C47 C48 H48A 122.5
C49 C48 H48A 122.5
C50 C49 C48 123(2)
C50 C49 H49A 118.7
C48 C49 H49A 118.7
N4 C50 C49 120.6(18)
N4 C50 H50A 119.7
C49 C50 H50A 119.7
C5S N1S C1S 118.1(19)
C2S C1S N1S 125(2)
C2S C1S H1SA 117.5
N1S C1S H1SA 117.5
C3S C2S C1S 117(2)
C3S C2S H2SA 121.4
C1S C2S H2SA 121.4
C4S C3S C2S 121(2)
C4S C3S H3SA 119.3
C2S C3S H3SA 119.3
C3S C4S C5S 125(2)
C3S C4S H4SA 117.6
C5S C4S H4SA 117.6
N1S C5S C4S 113(2)
N1S C5S H5SA 123.7
C4S C5S H5SA 123.7
C6S N2S C10S 115(2)
N2S C6S C7S 124(2)
N2S C6S H6SA 118.0
C7S C6S H6SA 118.0
C8S C7S C6S 121(2)
C8S C7S H7SA 119.7
C6S C7S H7SA 119.7
C7S C8S C9S 116(2)
C7S C8S H8SA 122.0
C9S C8S H8SA 122.0
C8S C9S C10S 120(2)
C8S C9S H9SA 119.8
C10S C9S H9SA 119.8
N2S C10S C9S 123(2)
N2S C10S H10A 118.3
C9S C10S H10A 118.3
C11S N3S C15S 122(2)
N3S C11S C12S 121(2)
N3S C11S H11B 119.3
C12S C11S H11B 119.3
C13S C12S C11S 118(2)
C13S C12S H12B 121.2
C11S C12S H12B 121.2
C14S C13S C12S 118(2)
C14S C13S H13B 120.9
C12S C13S H13B 120.9
C15S C14S C13S 126(2)
C15S C14S H14B 117.1
C13S C14S H14B 117.1
C14S C15S N3S 114(2)
C14S C15S H15A 123.2
N3S C15S H15A 123.2
C16S N4S C20S 120.0
C17S C16S N4S 120.0
C17S C16S H16A 120.0
N4S C16S H16A 120.0
C16S C17S C18S 120.0
C16S C17S H17A 120.0
C18S C17S H17A 120.0
C19S C18S C17S 120.0
C19S C18S H18B 120.0
C17S C18S H18B 120.0
C18S C19S C20S 120.0
C18S C19S H19B 120.0
C20S C19S H19B 120.0
C19S C20S N4S 120.0
C19S C20S H20B 120.0
N4S C20S H20B 120.0
C21S N5S C25S 120.0
C22S C21S N5S 120.0
C22S C21S H21A 120.0
N5S C21S H21A 120.0
C21S C22S C23S 120.0
C21S C22S H22A 120.0
C23S C22S H22A 120.0
C22S C23S C24S 120.0
C22S C23S H23B 120.0
C24S C23S H23B 120.0
C25S C24S C23S 120.0
C25S C24S H24A 120.0
C23S C24S H24A 120.0
C24S C25S N5S 120.0
C24S C25S H25A 120.0
N5S C25S H25A 120.0

loop_
_geom_bond_atom_site_label_1
_geom_bond_atom_site_label_2
_geom_bond_distance
Ce2 O1 2.380(18)
Ce2 O6 2.406(17)
Ce2 O14 2.461(16)
Ce2 O16 2.474(17)
Ce2 O8 2.545(16)
Ce2 N2 2.560(19)
Ce2 O13 2.576(15)
Ce2 O3 2.688(15)
Ce2 N1 2.711(17)
Ce2 O17 2.87(2)
Ce2 Y1 3.879(10)
Y2 O14 2.33(5)
Y2 O13 2.34(4)
Y2 O6 2.47(5)
Y2 O8 2.49(5)
Y2 O1 2.53(5)
Y2 O3 2.53(5)
Y2 N2 2.65(5)
Y2 O16 2.66(5)
Y2 N1 2.70(6)
Y2 Y1 3.69(4)
Y1 O11 2.301(11)
Y1 O8 2.302(12)
Y1 O4 2.306(10)
Y1 O9 2.355(11)
Y1 O3 2.393(11)
Y1 N3 2.413(14)
Y1 O13 2.416(12)
Y1 O19 2.444(10)
Y1 N4 2.675(14)
O1 C1 1.23(2)
O2 C1 1.29(2)
O3 C7 1.289(17)
O4 C9 1.249(19)
O5 C15 1.33(2)
O6 C16 1.27(2)
O7 C16 1.25(2)
O8 C22 1.273(18)
O9 C24 1.284(17)
O10 C30 1.334(19)
O11 C31 1.27(2)
O12 C31 1.26(2)
O13 C37 1.230(19)
O14 C39 1.244(19)
O15 C45 1.333(19)
O16 N6 1.26(3)
O16 N5 1.28(2)
O17 N5 1.268(18)
O18 N5 1.266(16)
O27 N6 1.25(2)
O28 N6 1.26(2)
N1 C6 1.310(18)
N1 C2 1.34(2)
N2 C21 1.33(2)
N2 C17 1.36(2)
N3 C32 1.34(2)
N3 C36 1.357(18)
N4 C50 1.320(19)
N4 C46 1.38(2)
C1 C2 1.51(3)
C2 C3 1.38(2)
C3 C4 1.39(2)
C3 H3A 0.9500
C4 C5 1.40(2)
C4 H4A 0.9500
C5 C6 1.41(2)
C5 H5A 0.9500
C6 C7 1.51(2)
C7 C8 1.38(2)
C8 C9 1.43(2)
C8 H8A 0.9500
C9 C10 1.50(2)
C10 C15 1.39(2)
C10 C11 1.41(2)
C11 C12 1.33(2)
C11 H11A 0.9500
C12 C13 1.38(2)
C12 H12A 0.9500
C13 C14 1.43(3)
C13 H13A 0.9500
C14 C15 1.41(2)
C14 H14A 0.9500
C16 C17 1.50(2)
C17 C18 1.40(2)
C18 C19 1.44(2)
C18 H18A 0.9500
C19 C20 1.35(2)
C19 H19A 0.9500
C20 C21 1.41(2)
C20 H20A 0.9500
C21 C22 1.47(2)
C22 C23 1.36(2)
C23 C24 1.47(2)
C23 H23A 0.9500
C24 C25 1.46(2)
C25 C26 1.41(2)
C25 C30 1.41(2)
C26 C27 1.36(2)
C26 H26A 0.9500
C27 C28 1.37(2)
C27 H27A 0.9500
C28 C29 1.34(2)
C28 H28A 0.9500
C29 C30 1.40(2)
C29 H29A 0.9500
C31 C32 1.53(2)
C32 C33 1.39(2)
C33 C34 1.43(2)
C33 H33A 0.9500
C34 C35 1.39(2)
C34 H34A 0.9500
C35 C36 1.39(2)
C35 H35A 0.9500
C36 C37 1.49(2)
C37 C38 1.38(2)
C38 C39 1.41(2)
C38 H38A 0.9500
C39 C40 1.53(2)
C40 C45 1.38(2)
C40 C41 1.42(2)
C41 C42 1.37(2)
C41 H41A 0.9500
C42 C43 1.35(2)
C42 H42A 0.9500
C43 C44 1.38(2)
C43 H43A 0.9500
C44 C45 1.39(2)
C44 H44A 0.9500
C46 C47 1.36(2)
C46 H46A 0.9500
C47 C48 1.39(3)
C47 H47A 0.9500
C48 C49 1.40(3)
C48 H48A 0.9500
C49 C50 1.40(2)
C49 H49A 0.9500
C50 H50A 0.9500
N1S C5S 1.36(2)
N1S C1S 1.38(2)
C1S C2S 1.29(3)
C1S H1SA 0.9500
C2S C3S 1.29(3)
C2S H2SA 0.9500
C3S C4S 1.28(3)
C3S H3SA 0.9500
C4S C5S 1.41(3)
C4S H4SA 0.9500
C5S H5SA 0.9500
N2S C6S 1.27(2)
N2S C10S 1.33(2)
C6S C7S 1.43(3)
C6S H6SA 0.9500
C7S C8S 1.29(3)
C7S H7SA 0.9500
C8S C9S 1.36(3)
C8S H8SA 0.9500
C9S C10S 1.38(3)
C9S H9SA 0.9500
C10S H10A 0.9500
N3S C11S 1.25(3)
N3S C15S 1.44(3)
C11S C12S 1.41(3)
C11S H11B 0.9500
C12S C13S 1.35(3)
C12S H12B 0.9500
C13S C14S 1.35(3)
C13S H13B 0.9500
C14S C15S 1.32(3)
C14S H14B 0.9500
C15S H15A 0.9500
N4S C16S 1.3900
N4S C20S 1.3900
C16S C17S 1.3900
C16S H16A 0.9500
C17S C18S 1.3900
C17S H17A 0.9500
C18S C19S 1.3900
C18S H18B 0.9500
C19S C20S 1.3900
C19S H19B 0.9500
C20S H20B 0.9500
N5S C21S 1.3900
N5S C25S 1.3900
C21S C22S 1.3900
C21S H21A 0.9500
C22S C23S 1.3900
C22S H22A 0.9500
C23S C24S 1.3900
C23S H23B 0.9500
C24S C25S 1.3900
C24S H24A 0.9500
C25S H25A 0.9500

loop_
_platon_squeeze_void_nr
_platon_squeeze_void_average_x
_platon_squeeze_void_average_y
_platon_squeeze_void_average_z
_platon_squeeze_void_volume
_platon_squeeze_void_count_electrons
1 0.000 0.857 0.250 483.2 15.9
2 0.000 0.609 0.750 483.2 15.5
